data_7009267
loop_
_publ_author_name
'Zhang, Junlian'
'Leong, Weng Kee'

_publ_section_title
;
 The reaction of diphenyl ditelluride with triosmium clusters
;
_journal_issue 8
_journal_name_full 'Journal of the Chemical Society, Dalton Transactions'
_journal_page_first 1249
_journal_paper_doi 10.1039/a909628k
_journal_year 2000
_chemical_formula_sum 'C18 H12 O6 Os2 Te2'
_chemical_formula_weight 959.88
_chemical_name_systematic
; 
 ? 
;
_space_group_IT_number 14
_symmetry_cell_setting monoclinic
_symmetry_space_group_name_Hall '-P 2yn'
_symmetry_space_group_name_H-M 'P 1 21/n 1'
_atom_sites_solution_hydrogens geom
_atom_sites_solution_primary direct
_atom_sites_solution_secondary difmap
_audit_creation_method SHELXL-97
_cell_angle_alpha 90.00
_cell_angle_beta 90.4480(10)
_cell_angle_gamma 90.00
_cell_formula_units_Z 2
_cell_length_a 9.3686(4)
_cell_length_b 6.2656(3)
_cell_length_c 19.0147(8)
_cell_measurement_temperature 293(2)
_cell_volume 1116.13(9)
_computing_structure_refinement 'SHELXL-97 (Sheldrick, 1997)'
_computing_structure_solution 'SHELXS-97 (Sheldrick, 1990)'
_diffrn_ambient_temperature 293(2)
_diffrn_measured_fraction_theta_full 0.891
_diffrn_measured_fraction_theta_max 0.891
_diffrn_radiation_monochromator graphite
_diffrn_radiation_source 'fine-focus sealed tube'
_diffrn_radiation_type MoK\a
_diffrn_radiation_wavelength 0.71073
_diffrn_reflns_av_R_equivalents 0.0269
_diffrn_reflns_av_sigmaI/netI 0.0338
_diffrn_reflns_limit_h_max 11
_diffrn_reflns_limit_h_min -12
_diffrn_reflns_limit_k_max 8
_diffrn_reflns_limit_k_min -7
_diffrn_reflns_limit_l_max 25
_diffrn_reflns_limit_l_min -22
_diffrn_reflns_number 7115
_diffrn_reflns_theta_full 29.25
_diffrn_reflns_theta_max 29.25
_diffrn_reflns_theta_min 2.14
_exptl_absorpt_coefficient_mu 13.964
_exptl_absorpt_correction_T_max 0.404935
_exptl_absorpt_correction_T_min 0.261783
_exptl_absorpt_correction_type SADABS
_exptl_crystal_colour 'PALE YELLOW'
_exptl_crystal_density_diffrn 2.856
_exptl_crystal_density_method 'not measured'
_exptl_crystal_description PLATE
_exptl_crystal_F_000 848
_exptl_crystal_size_max 0.12
_exptl_crystal_size_mid 0.11
_exptl_crystal_size_min 0.05
_refine_diff_density_max 2.034
_refine_diff_density_min -1.053
_refine_diff_density_rms 0.172
_refine_ls_extinction_method none
_refine_ls_goodness_of_fit_ref 1.084
_refine_ls_hydrogen_treatment mixed
_refine_ls_matrix_type full
_refine_ls_number_parameters 131
_refine_ls_number_reflns 2715
_refine_ls_number_restraints 0
_refine_ls_restrained_S_all 1.084
_refine_ls_R_factor_all 0.0418
_refine_ls_R_factor_gt 0.0301
_refine_ls_shift/su_max 0.001
_refine_ls_shift/su_mean 0.000
_refine_ls_structure_factor_coef Fsqd
_refine_ls_weighting_details 'calc w=1/[\s^2^(Fo^2^)+(0.0293P)^2^+2.1199P] where P=(Fo^2^+2Fc^2^)/3'
_refine_ls_weighting_scheme calc
_refine_ls_wR_factor_gt 0.0662
_refine_ls_wR_factor_ref 0.0719
_reflns_number_gt 2261
_reflns_number_total 2715
_reflns_threshold_expression >2sigma(I)
_cod_data_source_file a909628k.txt
_cod_data_source_block 6
_cod_depositor_comments
;
The following automatic conversions were performed:
'_symmetry_cell_setting' value 'Monoclinic' changed to 'monoclinic'
according to '/home/saulius/struct/CIF-dictionaries/cif_core.dic'
dictionary named 'cif_core.dic' version 2.4.1 from 2010-06-29.

Automatic conversion script
Id: cif_fix_enum 1527 2010-12-29 10:47:43Z saulius 
;
_cod_original_sg_symbol_H-M P2(1)/n
_cod_database_code 7009267

loop_
_symmetry_equiv_pos_as_xyz
'x, y, z'
'-x+1/2, y+1/2, -z+1/2'
'-x, -y, -z'
'x-1/2, -y-1/2, z-1/2'

loop_
_atom_site_label
_atom_site_type_symbol
_atom_site_fract_x
_atom_site_fract_y
_atom_site_fract_z
_atom_site_U_iso_or_equiv
_atom_site_adp_type
_atom_site_occupancy
_atom_site_symmetry_multiplicity
_atom_site_calc_flag
_atom_site_refinement_flags
_atom_site_disorder_assembly
_atom_site_disorder_group
Os1 Os 0.65414(3) 0.97376(4) 0.075016(12) 0.03906(9) Uani 1 1 d . . .
Te2 Te 0.42383(4) 1.22915(6) 0.04651(2) 0.03747(11) Uani 1 1 d . . .
O11 O 0.6795(7) 1.1627(11) 0.2221(3) 0.0818(19) Uani 1 1 d . . .
O12 O 0.8739(8) 0.6293(12) 0.1075(3) 0.092(2) Uani 1 1 d . . .
O13 O 0.8643(8) 1.2733(11) -0.0026(4) 0.089(2) Uani 1 1 d . . .
C11 C 0.6711(8) 1.0960(14) 0.1667(4) 0.0535(18) Uani 1 1 d . . .
C12 C 0.7940(8) 0.7618(13) 0.0942(4) 0.0555(19) Uani 1 1 d . . .
C13 C 0.7852(9) 1.1682(12) 0.0265(4) 0.0551(18) Uani 1 1 d . . .
C21 C 0.2637(7) 1.1377(10) 0.1206(3) 0.0365(13) Uani 1 1 d . . .
C22 C 0.1590(8) 1.2874(12) 0.1340(4) 0.0504(16) Uani 1 1 d . . .
H22A H 0.1598 1.4177 0.1105 0.060 Uiso 1 1 calc R . .
C23 C 0.0535(8) 1.2437(13) 0.1820(4) 0.063(2) Uani 1 1 d . . .
H23A H -0.0167 1.3448 0.1910 0.075 Uiso 1 1 calc R . .
C24 C 0.0518(8) 1.0496(13) 0.2169(4) 0.0551(18) Uani 1 1 d . . .
H24A H -0.0188 1.0206 0.2497 0.066 Uiso 1 1 calc R . .
C25 C 0.1555(8) 0.8998(13) 0.2026(4) 0.0556(18) Uani 1 1 d . . .
H25A H 0.1534 0.7685 0.2254 0.067 Uiso 1 1 calc R . .
C26 C 0.2619(8) 0.9418(11) 0.1553(4) 0.0478(16) Uani 1 1 d . . .
H26A H 0.3321 0.8404 0.1464 0.057 Uiso 1 1 calc R . .
H1 H 0.545(9) 0.795(14) 0.107(5) 0.09(3) Uiso 1 1 d . . .

loop_
_atom_site_aniso_label
_atom_site_aniso_U_11
_atom_site_aniso_U_22
_atom_site_aniso_U_33
_atom_site_aniso_U_23
_atom_site_aniso_U_13
_atom_site_aniso_U_12
Os1 0.03808(15) 0.04837(16) 0.03076(13) 0.00169(10) 0.00170(9) 0.00380(11)
Te2 0.0418(2) 0.0365(2) 0.0341(2) 0.00252(15) 0.00389(16) 0.00090(16)
O11 0.085(4) 0.118(5) 0.043(3) -0.025(3) 0.001(3) 0.026(4)
O12 0.102(5) 0.094(5) 0.079(4) -0.001(4) -0.018(4) 0.053(4)
O13 0.096(5) 0.093(5) 0.078(4) 0.003(4) 0.017(4) -0.044(4)
C11 0.042(4) 0.073(5) 0.046(4) -0.003(3) 0.002(3) 0.013(4)
C12 0.055(4) 0.071(5) 0.040(4) 0.002(3) -0.005(3) 0.009(4)
C13 0.062(5) 0.053(4) 0.050(4) -0.002(3) -0.003(4) -0.004(4)
C21 0.040(3) 0.041(3) 0.028(3) 0.003(2) 0.003(2) -0.003(3)
C22 0.051(4) 0.047(4) 0.053(4) 0.006(3) 0.009(3) 0.005(3)
C23 0.044(4) 0.068(5) 0.076(5) 0.010(4) 0.018(4) 0.014(4)
C24 0.040(4) 0.074(5) 0.052(4) 0.005(4) 0.015(3) -0.002(4)
C25 0.057(5) 0.058(4) 0.051(4) 0.009(3) 0.005(3) 0.002(4)
C26 0.053(4) 0.048(4) 0.042(4) 0.007(3) 0.010(3) 0.009(3)

loop_
_atom_type_symbol
_atom_type_description
_atom_type_scat_dispersion_real
_atom_type_scat_dispersion_imag
_atom_type_scat_source
C C 0.0033 0.0016 'International Tables Vol C Tables 4.2.6.8 and 6.1.1.4'
H H 0.0000 0.0000 'International Tables Vol C Tables 4.2.6.8 and 6.1.1.4'
O O 0.0106 0.0060 'International Tables Vol C Tables 4.2.6.8 and 6.1.1.4'
Te Te -0.5308 1.6751 'International Tables Vol C Tables 4.2.6.8 and 6.1.1.4'
Os Os -1.2165 7.6030 'International Tables Vol C Tables 4.2.6.8 and 6.1.1.4'

loop_
_geom_angle_atom_site_label_1
_geom_angle_atom_site_label_2
_geom_angle_atom_site_label_3
_geom_angle
_geom_angle_site_symmetry_1
_geom_angle_site_symmetry_3
_geom_angle_publ_flag
C12 Os1 C11 93.0(3) . . ?
C12 Os1 C13 95.2(3) . . ?
C11 Os1 C13 97.6(3) . . ?
C12 Os1 Te2 90.9(2) . 3_675 ?
C11 Os1 Te2 168.1(2) . 3_675 ?
C13 Os1 Te2 93.2(2) . 3_675 ?
C12 Os1 Te2 171.3(2) . . ?
C11 Os1 Te2 90.4(2) . . ?
C13 Os1 Te2 92.2(2) . . ?
Te2 Os1 Te2 84.226(14) 3_675 . ?
C21 Te2 Os1 104.34(15) . 3_675 ?
C21 Te2 Os1 105.55(16) . . ?
Os1 Te2 Os1 95.774(14) 3_675 . ?
O11 C11 Os1 177.8(8) . . ?
O12 C12 Os1 177.0(8) . . ?
O13 C13 Os1 177.0(8) . . ?
C22 C21 C26 120.0(6) . . ?
C22 C21 Te2 116.1(5) . . ?
C26 C21 Te2 123.9(5) . . ?
C23 C22 C21 120.0(7) . . ?
C22 C23 C24 120.2(7) . . ?
C25 C24 C23 119.5(7) . . ?
C26 C25 C24 121.0(7) . . ?
C25 C26 C21 119.3(7) . . ?

loop_
_geom_bond_atom_site_label_1
_geom_bond_atom_site_label_2
_geom_bond_distance
_geom_bond_site_symmetry_2
_geom_bond_publ_flag
Os1 C12 1.899(8) . ?
Os1 C11 1.909(7) . ?
Os1 C13 1.965(8) . ?
Os1 Te2 2.7318(5) 3_675 ?
Os1 Te2 2.7372(5) . ?
Te2 C21 2.144(6) . ?
Te2 Os1 2.7318(5) 3_675 ?
O11 C11 1.136(8) . ?
O12 C12 1.145(9) . ?
O13 C13 1.139(9) . ?
C21 C22 1.382(9) . ?
C21 C26 1.393(9) . ?
C22 C23 1.379(10) . ?
C23 C24 1.385(11) . ?
C24 C25 1.380(11) . ?
C25 C26 1.374(10) . ?
